data_4302020
loop_
_publ_author_name
'Chelladurai Ganesamoorthy'
'Maravanji S. Balakrishna'
'Joel T. Mague'

_publ_section_title
;
Group 11 Metal Chemistry of a Tetradentate Ligand,
Phenylene-1,4-diaminotetra(phosphonite), p-C6H4[N{P(OC6H4OMe-o)2}2]2
;
_journal_name_full 'Inorganic Chemistry'
_journal_page_first 3768
_journal_page_last 3782
_journal_paper_doi 10.1021/ic900085e
_journal_volume 48
_journal_year 2009
_chemical_formula_moiety 'C86 H76 Cu4 I4 N6 O16 P4, 2(C2 H3 N)'
_chemical_formula_sum 'C90 H82 Cu4 I4 N8 O16 P4'
_chemical_formula_weight 2417.28
_chemical_name_systematic
; 
 Diiodobis(\m-iodo)[\m-{1,4-Bis[bis(bis(o-methoxyphenoxy)
 phosphino)amino]benzene-1\kP;2\kP';3\kP";4\kP'"}]bis(1,10-
 phenanthroline)tetracopper(I) Acetonitrile Solvate 
;
_space_group_IT_number 14
_symmetry_cell_setting monoclinic
_symmetry_space_group_name_Hall '-P 2ybc'
_symmetry_space_group_name_H-M 'P 1 21/c 1'
_atom_sites_solution_hydrogens geom
_atom_sites_solution_primary direct
_atom_sites_solution_secondary difmap
_audit_creation_method SHELXL-97
_cell_angle_alpha 90.00
_cell_angle_beta 108.182(1)
_cell_angle_gamma 90.00
_cell_formula_units_Z 2
_cell_length_a 11.5637(6)
_cell_length_b 24.811(1)
_cell_length_c 17.2689(8)
_cell_measurement_reflns_used 9533
_cell_measurement_temperature 100(2)
_cell_measurement_theta_max 29.10
_cell_measurement_theta_min 2.48
_cell_volume 4707.2(4)
_computing_cell_refinement 'Bruker APEX2 (Bruker-AXS, 2006)'
_computing_data_collection 'Bruker APEX2 (Bruker-AXS, 2006)'
_computing_data_reduction 'Bruker SAINT+ (Bruker-AXS, 2006a)'
_computing_molecular_graphics 'Bruker APEX2 (Bruker-AXS, 2006)'
_computing_publication_material 'Bruker APEX2 (Bruker-AXS, 2006)'
_computing_structure_refinement 'SHELXL-97 (Sheldrick, 1997)'
_computing_structure_solution 'SHELXS-97 (Sheldrick, 1997)'
_diffrn_ambient_temperature 100(2)
_diffrn_measured_fraction_theta_full 0.972
_diffrn_measured_fraction_theta_max 0.972
_diffrn_measurement_device_type 'Bruker-AXS Smart APEX CCD area detector'
_diffrn_measurement_method 'phi and omega scans'
_diffrn_radiation_monochromator graphite
_diffrn_radiation_source 'fine-focus sealed tube'
_diffrn_radiation_type MoK\a
_diffrn_radiation_wavelength 0.71073
_diffrn_reflns_av_R_equivalents 0.0448
_diffrn_reflns_av_sigmaI/netI 0.0309
_diffrn_reflns_limit_h_max 15
_diffrn_reflns_limit_h_min -15
_diffrn_reflns_limit_k_max 33
_diffrn_reflns_limit_k_min -33
_diffrn_reflns_limit_l_max 23
_diffrn_reflns_limit_l_min -23
_diffrn_reflns_number 84294
_diffrn_reflns_theta_full 29.21
_diffrn_reflns_theta_max 29.21
_diffrn_reflns_theta_min 2.05
_exptl_absorpt_coefficient_mu 2.339
_exptl_absorpt_correction_T_max 0.8534
_exptl_absorpt_correction_T_min 0.5848
_exptl_absorpt_correction_type multi-scan
_exptl_absorpt_process_details 'SADABS (Sheldrick, 2007)'
_exptl_crystal_colour yellow
_exptl_crystal_density_diffrn 1.705
_exptl_crystal_density_method 'not measured'
_exptl_crystal_description Parallelepiped
_exptl_crystal_F_000 2388
_exptl_crystal_size_max 0.26
_exptl_crystal_size_mid 0.12
_exptl_crystal_size_min 0.07
_refine_diff_density_max 1.405
_refine_diff_density_min -1.138
_refine_diff_density_rms 0.094
_refine_ls_extinction_method none
_refine_ls_goodness_of_fit_ref 1.022
_refine_ls_hydrogen_treatment constr
_refine_ls_matrix_type full
_refine_ls_number_parameters 573
_refine_ls_number_reflns 12414
_refine_ls_number_restraints 0
_refine_ls_restrained_S_all 1.022
_refine_ls_R_factor_all 0.0402
_refine_ls_R_factor_gt 0.0276
_refine_ls_shift/su_max 0.003
_refine_ls_shift/su_mean 0.000
_refine_ls_structure_factor_coef Fsqd
_refine_ls_weighting_details 'calc w=1/[\s^2^(Fo^2^)+(0.0251P)^2^+4.9406P] where P=(Fo^2^+2Fc^2^)/3'
_refine_ls_weighting_scheme calc
_refine_ls_wR_factor_gt 0.0591
_refine_ls_wR_factor_ref 0.0641
_reflns_number_gt 10162
_reflns_number_total 12414
_reflns_threshold_expression >2sigma(I)
_cod_data_source_file ic900085e_si_001_02.cif
_cod_data_source_block msb365_0m
_cod_depositor_comments
;
The following automatic conversions were performed:
'_symmetry_cell_setting' value 'Monoclinic' changed to 'monoclinic'
according to '/home/saulius/struct/CIF-dictionaries/cif_core.dic'
dictionary named 'cif_core.dic' version 2.4.1 from 2010-06-29.

Automatic conversion script
Id: cif_fix_enum 1527 2010-12-29 10:47:43Z saulius 
;
_cod_original_sg_symbol_H-M 'P 21/c'
_cod_database_code 4302020

loop_
_symmetry_equiv_pos_as_xyz
'x, y, z'
'-x, y+1/2, -z+1/2'
'-x, -y, -z'
'x, -y-1/2, z-1/2'

loop_
_atom_site_label
_atom_site_type_symbol
_atom_site_fract_x
_atom_site_fract_y
_atom_site_fract_z
_atom_site_U_iso_or_equiv
_atom_site_adp_type
_atom_site_occupancy
_atom_site_symmetry_multiplicity
_atom_site_calc_flag
_atom_site_refinement_flags
_atom_site_disorder_assembly
_atom_site_disorder_group
I1 I 1.184771(13) 0.901564(6) 0.154075(9) 0.01814(4) Uani 1 1 d . . .
I2 I 1.286135(16) 0.762911(7) 0.319909(11) 0.02795(5) Uani 1 1 d . . .
Cu1 Cu 0.97443(2) 0.898047(11) 0.178216(16) 0.01483(6) Uani 1 1 d . . .
Cu2 Cu 1.20540(3) 0.857600(12) 0.292508(17) 0.01784(6) Uani 1 1 d . . .
P1 P 0.94704(5) 0.94574(2) 0.27588(3) 0.01138(10) Uani 1 1 d . . .
P2 P 1.17086(5) 0.90345(2) 0.39123(3) 0.01206(11) Uani 1 1 d . . .
O1 O 0.82382(13) 0.93487(7) 0.29893(9) 0.0152(3) Uani 1 1 d . . .
O2 O 0.71293(15) 0.84819(7) 0.32471(11) 0.0261(4) Uani 1 1 d . . .
O3 O 0.92787(14) 1.01032(6) 0.26190(9) 0.0154(3) Uani 1 1 d . . .
O4 O 0.80659(15) 1.07103(7) 0.14145(10) 0.0219(4) Uani 1 1 d . . .
O5 O 1.17024(14) 0.87188(6) 0.47319(9) 0.0159(3) Uani 1 1 d . . .
O6 O 1.30990(16) 0.80205(7) 0.56881(10) 0.0247(4) Uani 1 1 d . . .
O7 O 1.26784(13) 0.94932(6) 0.43564(9) 0.0144(3) Uani 1 1 d . . .
O8 O 1.39589(15) 0.97454(7) 0.33889(10) 0.0210(4) Uani 1 1 d . . .
N1 N 1.04429(15) 0.94187(7) 0.37115(10) 0.0102(3) Uani 1 1 d . . .
N2 N 0.84666(17) 0.91408(8) 0.06609(11) 0.0161(4) Uani 1 1 d . . .
N3 N 0.89054(18) 0.82359(8) 0.15744(12) 0.0189(4) Uani 1 1 d . . .
C1 C 0.71608(19) 0.92083(10) 0.23855(13) 0.0152(4) Uani 1 1 d . . .
C2 C 0.6663(2) 0.95236(10) 0.17032(14) 0.0199(5) Uani 1 1 d . . .
H2 H 0.7057 0.9845 0.1622 0.024 Uiso 1 1 calc R . .
C3 C 0.5567(2) 0.93609(12) 0.11337(14) 0.0242(5) Uani 1 1 d . . .
H3 H 0.5220 0.9567 0.0654 0.029 Uiso 1 1 calc R . .
C4 C 0.4994(2) 0.89012(11) 0.12700(16) 0.0265(6) Uani 1 1 d . . .
H4 H 0.4254 0.8791 0.0879 0.032 Uiso 1 1 calc R . .
C5 C 0.5478(2) 0.85970(11) 0.19663(17) 0.0260(6) Uani 1 1 d . . .
H5 H 0.5061 0.8285 0.2056 0.031 Uiso 1 1 calc R . .
C6 C 0.6574(2) 0.87465(10) 0.25351(15) 0.0195(5) Uani 1 1 d . . .
C7 C 0.6430(3) 0.80758(12) 0.3490(2) 0.0401(7) Uani 1 1 d . . .
H7A H 0.5634 0.8224 0.3468 0.060 Uiso 1 1 calc R . .
H7B H 0.6862 0.7959 0.4048 0.060 Uiso 1 1 calc R . .
H7C H 0.6315 0.7767 0.3121 0.060 Uiso 1 1 calc R . .
C8 C 0.9969(2) 1.04255(9) 0.22673(13) 0.0148(4) Uani 1 1 d . . .
C9 C 1.1225(2) 1.04409(9) 0.25456(14) 0.0176(5) Uani 1 1 d . . .
H9 H 1.1669 1.0204 0.2966 0.021 Uiso 1 1 calc R . .
C10 C 1.1835(2) 1.08096(10) 0.22009(16) 0.0230(5) Uani 1 1 d . . .
H10 H 1.2699 1.0823 0.2384 0.028 Uiso 1 1 calc R . .
C11 C 1.1181(3) 1.11540(11) 0.15938(17) 0.0283(6) Uani 1 1 d . . .
H11 H 1.1601 1.1406 0.1365 0.034 Uiso 1 1 calc R . .
C12 C 0.9916(2) 1.11362(11) 0.13138(16) 0.0262(6) Uani 1 1 d . . .
H12 H 0.9475 1.1377 0.0898 0.031 Uiso 1 1 calc R . .
C13 C 0.9301(2) 1.07677(10) 0.16412(14) 0.0189(5) Uani 1 1 d . . .
C14 C 0.7356(3) 1.10666(12) 0.07922(16) 0.0330(6) Uani 1 1 d . . .
H14A H 0.7510 1.1440 0.0979 0.049 Uiso 1 1 calc R . .
H14B H 0.6490 1.0984 0.0677 0.049 Uiso 1 1 calc R . .
H14C H 0.7584 1.1018 0.0296 0.049 Uiso 1 1 calc R . .
C15 C 1.02088(18) 0.97187(9) 0.43694(12) 0.0122(4) Uani 1 1 d . . .
C16 C 0.9544(2) 0.94789(9) 0.48213(13) 0.0156(4) Uani 1 1 d . . .
H16 H 0.9232 0.9124 0.4696 0.019 Uiso 1 1 calc R . .
C17 C 0.9340(2) 0.97646(9) 0.54602(13) 0.0156(4) Uani 1 1 d . . .
H17 H 0.8893 0.9605 0.5778 0.019 Uiso 1 1 calc R . .
C18 C 1.1194(2) 0.82101(9) 0.47475(14) 0.0166(4) Uani 1 1 d . . .
C19 C 1.0017(2) 0.80804(10) 0.43048(15) 0.0219(5) Uani 1 1 d . . .
H19 H 0.9526 0.8328 0.3922 0.026 Uiso 1 1 calc R . .
C20 C 0.9558(3) 0.75784(11) 0.44278(17) 0.0282(6) Uani 1 1 d . . .
H20 H 0.8755 0.7478 0.4116 0.034 Uiso 1 1 calc R . .
C21 C 1.0267(3) 0.72285(11) 0.49994(17) 0.0290(6) Uani 1 1 d . . .
H21 H 0.9932 0.6895 0.5098 0.035 Uiso 1 1 calc R . .
C22 C 1.1463(3) 0.73556(10) 0.54340(16) 0.0267(6) Uani 1 1 d . . .
H22 H 1.1949 0.7107 0.5817 0.032 Uiso 1 1 calc R . .
C23 C 1.1946(2) 0.78465(10) 0.53072(14) 0.0199(5) Uani 1 1 d . . .
C24 C 1.3937(3) 0.76327(12) 0.61620(18) 0.0351(7) Uani 1 1 d . . .
H24A H 1.3663 0.7512 0.6616 0.053 Uiso 1 1 calc R . .
H24B H 1.4745 0.7797 0.6376 0.053 Uiso 1 1 calc R . .
H24C H 1.3977 0.7323 0.5819 0.053 Uiso 1 1 calc R . .
C25 C 1.39211(19) 0.93584(9) 0.46109(14) 0.0154(4) Uani 1 1 d . . .
C26 C 1.4445(2) 0.91190(10) 0.53552(15) 0.0206(5) Uani 1 1 d . . .
H26 H 1.3970 0.9034 0.5699 0.025 Uiso 1 1 calc R . .
C27 C 1.5685(2) 0.90030(10) 0.55983(16) 0.0265(6) Uani 1 1 d . . .
H27 H 1.6066 0.8841 0.6114 0.032 Uiso 1 1 calc R . .
C28 C 1.6354(2) 0.91241(11) 0.50883(18) 0.0286(6) Uani 1 1 d . . .
H28 H 1.7196 0.9036 0.5253 0.034 Uiso 1 1 calc R . .
C29 C 1.5831(2) 0.93721(10) 0.43382(16) 0.0246(5) Uani 1 1 d . . .
H29 H 1.6310 0.9456 0.3996 0.030 Uiso 1 1 calc R . .
C30 C 1.4592(2) 0.94967(9) 0.40947(14) 0.0179(5) Uani 1 1 d . . .
C31 C 1.4616(2) 0.98799(11) 0.28370(16) 0.0279(6) Uani 1 1 d . . .
H31A H 1.5266 1.0135 0.3099 0.042 Uiso 1 1 calc R . .
H31B H 1.4059 1.0044 0.2345 0.042 Uiso 1 1 calc R . .
H31C H 1.4971 0.9552 0.2689 0.042 Uiso 1 1 calc R . .
C32 C 0.8262(2) 0.95886(10) 0.02192(14) 0.0204(5) Uani 1 1 d . . .
H32 H 0.8821 0.9879 0.0387 0.024 Uiso 1 1 calc R . .
C33 C 0.7254(2) 0.96536(11) -0.04872(15) 0.0240(5) Uani 1 1 d . . .
H33 H 0.7131 0.9983 -0.0782 0.029 Uiso 1 1 calc R . .
C34 C 0.6453(2) 0.92352(11) -0.07433(15) 0.0248(5) Uani 1 1 d . . .
H34 H 0.5769 0.9272 -0.1218 0.030 Uiso 1 1 calc R . .
C35 C 0.6648(2) 0.87497(10) -0.02993(14) 0.0201(5) Uani 1 1 d . . .
C36 C 0.7671(2) 0.87244(10) 0.04087(14) 0.0170(4) Uani 1 1 d . . .
C37 C 0.7903(2) 0.82416(10) 0.08933(14) 0.0178(5) Uani 1 1 d . . .
C38 C 0.9146(2) 0.77858(11) 0.20131(16) 0.0270(6) Uani 1 1 d . . .
H38 H 0.9844 0.7777 0.2483 0.032 Uiso 1 1 calc R . .
C39 C 0.8418(3) 0.73250(12) 0.18142(19) 0.0360(7) Uani 1 1 d . . .
H39 H 0.8626 0.7010 0.2142 0.043 Uiso 1 1 calc R . .
C40 C 0.7397(3) 0.73316(11) 0.11396(18) 0.0321(6) Uani 1 1 d . . .
H40 H 0.6890 0.7022 0.1001 0.038 Uiso 1 1 calc R . .
C41 C 0.7109(2) 0.77991(10) 0.06557(15) 0.0229(5) Uani 1 1 d . . .
C42 C 0.6070(2) 0.78400(11) -0.00644(16) 0.0255(5) Uani 1 1 d . . .
H42 H 0.5524 0.7544 -0.0220 0.031 Uiso 1 1 calc R . .
C43 C 0.5858(2) 0.82892(11) -0.05199(15) 0.0232(5) Uani 1 1 d . . .
H43 H 0.5173 0.8303 -0.0998 0.028 Uiso 1 1 calc R . .
N4 N 0.4375(4) 0.88218(15) 0.74873(19) 0.0784(13) Uani 1 1 d . . .
C44 C 0.3358(4) 0.88086(14) 0.71952(19) 0.0546(11) Uani 1 1 d . . .
C45 C 0.2052(4) 0.87850(17) 0.6814(2) 0.0614(11) Uani 1 1 d . . .
H45A H 0.1859 0.8834 0.6225 0.092 Uiso 1 1 calc R . .
H45B H 0.1663 0.9071 0.7037 0.092 Uiso 1 1 calc R . .
H45C H 0.1749 0.8434 0.6925 0.092 Uiso 1 1 calc R . .

loop_
_atom_site_aniso_label
_atom_site_aniso_U_11
_atom_site_aniso_U_22
_atom_site_aniso_U_33
_atom_site_aniso_U_23
_atom_site_aniso_U_13
_atom_site_aniso_U_12
I1 0.01886(7) 0.01907(8) 0.01883(7) -0.00291(6) 0.00926(6) -0.00220(6)
I2 0.03134(9) 0.02104(9) 0.03235(10) 0.00138(7) 0.01120(7) 0.00956(7)
Cu1 0.01560(13) 0.01680(14) 0.01170(13) -0.00248(10) 0.00369(10) -0.00248(11)
Cu2 0.01777(14) 0.01784(15) 0.01818(14) -0.00353(11) 0.00601(11) 0.00150(11)
P1 0.0107(2) 0.0132(3) 0.0095(2) 0.0004(2) 0.00210(19) -0.0005(2)
P2 0.0126(2) 0.0113(3) 0.0115(2) 0.0004(2) 0.0026(2) 0.0015(2)
O1 0.0113(7) 0.0224(9) 0.0112(7) -0.0013(6) 0.0022(6) -0.0042(6)
O2 0.0190(8) 0.0237(10) 0.0324(10) 0.0099(8) 0.0033(7) -0.0024(7)
O3 0.0177(8) 0.0131(8) 0.0162(8) 0.0026(6) 0.0062(6) 0.0020(6)
O4 0.0215(8) 0.0223(9) 0.0184(8) 0.0068(7) 0.0012(7) 0.0062(7)
O5 0.0208(8) 0.0121(8) 0.0127(7) 0.0030(6) 0.0021(6) -0.0001(6)
O6 0.0253(9) 0.0210(9) 0.0238(9) 0.0081(7) 0.0017(7) 0.0078(7)
O7 0.0103(7) 0.0147(8) 0.0167(8) -0.0015(6) 0.0021(6) 0.0017(6)
O8 0.0185(8) 0.0262(9) 0.0198(8) 0.0016(7) 0.0080(7) 0.0014(7)
N1 0.0111(8) 0.0105(9) 0.0084(8) -0.0011(6) 0.0022(6) 0.0017(7)
N2 0.0187(9) 0.0172(10) 0.0133(9) -0.0027(7) 0.0063(7) -0.0021(8)
N3 0.0202(10) 0.0184(10) 0.0178(10) -0.0012(8) 0.0055(8) -0.0018(8)
C1 0.0101(9) 0.0215(12) 0.0132(10) -0.0032(8) 0.0024(8) -0.0010(8)
C2 0.0157(11) 0.0276(13) 0.0174(11) -0.0001(9) 0.0067(9) 0.0002(10)
C3 0.0149(11) 0.0422(16) 0.0139(11) -0.0019(10) 0.0024(9) 0.0035(11)
C4 0.0150(11) 0.0394(16) 0.0218(12) -0.0119(11) 0.0010(9) -0.0034(11)
C5 0.0177(12) 0.0235(14) 0.0350(15) -0.0076(11) 0.0055(11) -0.0050(10)
C6 0.0165(11) 0.0200(12) 0.0217(12) -0.0025(9) 0.0056(9) -0.0008(9)
C7 0.0344(16) 0.0305(17) 0.054(2) 0.0153(14) 0.0121(14) -0.0088(13)
C8 0.0204(11) 0.0107(11) 0.0148(10) 0.0001(8) 0.0076(9) 0.0001(9)
C9 0.0211(11) 0.0167(12) 0.0155(11) -0.0004(9) 0.0062(9) 0.0010(9)
C10 0.0242(12) 0.0198(13) 0.0281(13) -0.0034(10) 0.0126(10) -0.0032(10)
C11 0.0378(15) 0.0187(13) 0.0351(15) 0.0057(11) 0.0208(12) -0.0001(11)
C12 0.0340(14) 0.0208(13) 0.0260(13) 0.0105(10) 0.0126(11) 0.0077(11)
C13 0.0230(12) 0.0166(12) 0.0171(11) 0.0008(9) 0.0063(9) 0.0052(9)
C14 0.0346(15) 0.0378(17) 0.0229(13) 0.0125(12) 0.0039(11) 0.0158(13)
C15 0.0112(9) 0.0146(11) 0.0095(9) -0.0006(8) 0.0012(8) 0.0030(8)
C16 0.0177(10) 0.0138(11) 0.0160(11) -0.0030(8) 0.0062(9) -0.0030(9)
C17 0.0169(10) 0.0167(11) 0.0154(11) 0.0004(8) 0.0081(9) -0.0009(9)
C18 0.0240(11) 0.0111(11) 0.0165(11) -0.0014(8) 0.0087(9) -0.0006(9)
C19 0.0241(12) 0.0174(12) 0.0237(12) -0.0025(9) 0.0066(10) -0.0002(10)
C20 0.0321(14) 0.0199(13) 0.0358(15) -0.0101(11) 0.0150(12) -0.0080(11)
C21 0.0454(16) 0.0162(13) 0.0352(15) -0.0048(11) 0.0268(13) -0.0069(11)
C22 0.0443(16) 0.0149(12) 0.0261(13) 0.0048(10) 0.0185(12) 0.0062(11)
C23 0.0286(12) 0.0164(12) 0.0170(11) 0.0021(9) 0.0102(10) 0.0046(10)
C24 0.0383(16) 0.0326(16) 0.0342(15) 0.0167(12) 0.0112(13) 0.0189(13)
C25 0.0107(10) 0.0125(11) 0.0204(11) -0.0041(8) 0.0009(8) 0.0011(8)
C26 0.0185(11) 0.0203(13) 0.0194(12) -0.0014(9) 0.0008(9) -0.0002(9)
C27 0.0221(12) 0.0199(13) 0.0273(13) -0.0023(10) -0.0069(10) 0.0011(10)
C28 0.0132(11) 0.0239(14) 0.0425(16) -0.0049(11) -0.0001(11) -0.0002(10)
C29 0.0158(11) 0.0241(14) 0.0343(14) -0.0045(11) 0.0082(10) -0.0024(10)
C30 0.0166(11) 0.0131(11) 0.0220(12) -0.0040(9) 0.0029(9) -0.0015(9)
C31 0.0307(13) 0.0302(15) 0.0277(14) 0.0032(11) 0.0164(11) -0.0011(11)
C32 0.0247(12) 0.0197(12) 0.0173(11) -0.0013(9) 0.0072(9) -0.0025(10)
C33 0.0285(13) 0.0260(14) 0.0165(12) 0.0061(10) 0.0059(10) 0.0036(11)
C34 0.0248(12) 0.0323(15) 0.0148(11) 0.0010(10) 0.0027(9) 0.0032(11)
C35 0.0191(11) 0.0250(13) 0.0162(11) -0.0059(9) 0.0054(9) -0.0011(10)
C36 0.0175(11) 0.0191(12) 0.0151(11) -0.0037(9) 0.0060(9) -0.0008(9)
C37 0.0186(11) 0.0180(12) 0.0175(11) -0.0039(9) 0.0065(9) -0.0029(9)
C38 0.0299(14) 0.0219(14) 0.0254(13) 0.0029(10) 0.0030(11) -0.0022(11)
C39 0.0408(16) 0.0223(15) 0.0414(17) 0.0092(12) 0.0078(13) -0.0053(12)
C40 0.0364(15) 0.0203(14) 0.0391(16) -0.0037(11) 0.0113(13) -0.0116(12)
C41 0.0244(12) 0.0215(13) 0.0236(13) -0.0054(10) 0.0089(10) -0.0048(10)
C42 0.0220(12) 0.0269(14) 0.0277(13) -0.0136(11) 0.0079(10) -0.0103(10)
C43 0.0184(11) 0.0310(14) 0.0188(12) -0.0092(10) 0.0035(9) -0.0037(10)
N4 0.107(3) 0.068(2) 0.0326(17) 0.0129(16) -0.0178(18) -0.051(2)
C44 0.102(3) 0.0328(18) 0.0165(15) 0.0003(12) 0.0009(18) -0.014(2)
C45 0.091(3) 0.060(2) 0.0341(19) -0.0064(17) 0.0203(19) 0.034(2)

loop_
_atom_type_symbol
_atom_type_description
_atom_type_scat_dispersion_real
_atom_type_scat_dispersion_imag
_atom_type_scat_source
C C 0.0033 0.0016 'International Tables Vol C Tables 4.2.6.8 and 6.1.1.4'
H H 0.0000 0.0000 'International Tables Vol C Tables 4.2.6.8 and 6.1.1.4'
N N 0.0061 0.0033 'International Tables Vol C Tables 4.2.6.8 and 6.1.1.4'
O O 0.0106 0.0060 'International Tables Vol C Tables 4.2.6.8 and 6.1.1.4'
P P 0.1023 0.0942 'International Tables Vol C Tables 4.2.6.8 and 6.1.1.4'
Cu Cu 0.3201 1.2651 'International Tables Vol C Tables 4.2.6.8 and 6.1.1.4'
I I -0.4742 1.8119 'International Tables Vol C Tables 4.2.6.8 and 6.1.1.4'

loop_
_geom_angle_atom_site_label_1
_geom_angle_atom_site_label_2
_geom_angle_atom_site_label_3
_geom_angle
_geom_angle_site_symmetry_1
_geom_angle_site_symmetry_3
_geom_angle_publ_flag
Cu2 I1 Cu1 69.867(9) . . ?
N3 Cu1 N2 81.39(8) . . ?
N3 Cu1 P1 116.72(6) . . ?
N2 Cu1 P1 112.82(5) . . ?
N3 Cu1 I1 114.54(6) . . ?
N2 Cu1 I1 105.90(5) . . ?
P1 Cu1 I1 118.665(18) . . ?
N3 Cu1 Cu2 95.15(6) . . ?
N2 Cu1 Cu2 156.88(5) . . ?
P1 Cu1 Cu2 89.240(18) . . ?
I1 Cu1 Cu2 54.684(9) . . ?
P2 Cu2 I2 119.074(19) . . ?
P2 Cu2 I1 121.18(2) . . ?
I2 Cu2 I1 119.483(12) . . ?
P2 Cu2 Cu1 89.838(18) . . ?
I2 Cu2 Cu1 130.298(13) . . ?
I1 Cu2 Cu1 55.449(9) . . ?
O1 P1 O3 96.38(8) . . ?
O1 P1 N1 96.98(8) . . ?
O3 P1 N1 102.73(9) . . ?
O1 P1 Cu1 117.09(6) . . ?
O3 P1 Cu1 118.02(6) . . ?
N1 P1 Cu1 121.05(6) . . ?
O7 P2 O5 96.75(8) . . ?
O7 P2 N1 97.39(8) . . ?
O5 P2 N1 102.27(9) . . ?
O7 P2 Cu2 117.93(6) . . ?
O5 P2 Cu2 118.77(6) . . ?
N1 P2 Cu2 119.38(6) . . ?
C1 O1 P1 120.48(13) . . ?
C6 O2 C7 116.8(2) . . ?
C8 O3 P1 124.03(14) . . ?
C13 O4 C14 116.9(2) . . ?
C18 O5 P2 124.79(14) . . ?
C23 O6 C24 116.8(2) . . ?
C25 O7 P2 118.15(14) . . ?
C30 O8 C31 116.99(19) . . ?
C15 N1 P1 120.34(14) . . ?
C15 N1 P2 119.31(13) . . ?
P1 N1 P2 120.35(10) . . ?
C32 N2 C36 118.1(2) . . ?
C32 N2 Cu1 130.12(16) . . ?
C36 N2 Cu1 111.50(15) . . ?
C38 N3 C37 117.9(2) . . ?
C38 N3 Cu1 130.47(17) . . ?
C37 N3 Cu1 111.46(15) . . ?
C2 C1 O1 122.2(2) . . ?
C2 C1 C6 121.7(2) . . ?
O1 C1 C6 116.0(2) . . ?
C1 C2 C3 118.8(2) . . ?
C1 C2 H2 120.6 . . ?
C3 C2 H2 120.6 . . ?
C4 C3 C2 119.9(2) . . ?
C4 C3 H3 120.1 . . ?
C2 C3 H3 120.1 . . ?
C3 C4 C5 121.1(2) . . ?
C3 C4 H4 119.5 . . ?
C5 C4 H4 119.5 . . ?
C4 C5 C6 120.1(2) . . ?
C4 C5 H5 119.9 . . ?
C6 C5 H5 119.9 . . ?
O2 C6 C5 125.3(2) . . ?
O2 C6 C1 116.2(2) . . ?
C5 C6 C1 118.5(2) . . ?
O2 C7 H7A 109.5 . . ?
O2 C7 H7B 109.5 . . ?
H7A C7 H7B 109.5 . . ?
O2 C7 H7C 109.5 . . ?
H7A C7 H7C 109.5 . . ?
H7B C7 H7C 109.5 . . ?
C9 C8 O3 123.1(2) . . ?
C9 C8 C13 121.2(2) . . ?
O3 C8 C13 115.51(19) . . ?
C8 C9 C10 119.1(2) . . ?
C8 C9 H9 120.5 . . ?
C10 C9 H9 120.5 . . ?
C11 C10 C9 120.0(2) . . ?
C11 C10 H10 120.0 . . ?
C9 C10 H10 120.0 . . ?
C10 C11 C12 120.8(2) . . ?
C10 C11 H11 119.6 . . ?
C12 C11 H11 119.6 . . ?
C13 C12 C11 119.9(2) . . ?
C13 C12 H12 120.1 . . ?
C11 C12 H12 120.1 . . ?
O4 C13 C12 125.2(2) . . ?
O4 C13 C8 115.7(2) . . ?
C12 C13 C8 119.1(2) . . ?
O4 C14 H14A 109.5 . . ?
O4 C14 H14B 109.5 . . ?
H14A C14 H14B 109.5 . . ?
O4 C14 H14C 109.5 . . ?
H14A C14 H14C 109.5 . . ?
H14B C14 H14C 109.5 . . ?
C17 C15 C16 121.1(2) 3_776 . ?
C17 C15 N1 119.49(19) 3_776 . ?
C16 C15 N1 119.40(19) . . ?
C15 C16 C17 119.2(2) . . ?
C15 C16 H16 120.4 . . ?
C17 C16 H16 120.4 . . ?
C15 C17 C16 119.7(2) 3_776 . ?
C15 C17 H17 120.1 3_776 . ?
C16 C17 H17 120.1 . . ?
C19 C18 O5 123.4(2) . . ?
C19 C18 C23 121.6(2) . . ?
O5 C18 C23 114.8(2) . . ?
C18 C19 C20 118.8(2) . . ?
C18 C19 H19 120.6 . . ?
C20 C19 H19 120.6 . . ?
C21 C20 C19 120.2(3) . . ?
C21 C20 H20 119.9 . . ?
C19 C20 H20 119.9 . . ?
C20 C21 C22 120.9(2) . . ?
C20 C21 H21 119.5 . . ?
C22 C21 H21 119.5 . . ?
C23 C22 C21 119.8(2) . . ?
C23 C22 H22 120.1 . . ?
C21 C22 H22 120.1 . . ?
O6 C23 C22 125.8(2) . . ?
O6 C23 C18 115.5(2) . . ?
C22 C23 C18 118.6(2) . . ?
O6 C24 H24A 109.5 . . ?
O6 C24 H24B 109.5 . . ?
H24A C24 H24B 109.5 . . ?
O6 C24 H24C 109.5 . . ?
H24A C24 H24C 109.5 . . ?
H24B C24 H24C 109.5 . . ?
C26 C25 C30 122.2(2) . . ?
C26 C25 O7 120.3(2) . . ?
C30 C25 O7 117.4(2) . . ?
C25 C26 C27 118.9(2) . . ?
C25 C26 H26 120.5 . . ?
C27 C26 H26 120.5 . . ?
C28 C27 C26 119.6(2) . . ?
C28 C27 H27 120.2 . . ?
C26 C27 H27 120.2 . . ?
C27 C28 C29 121.7(2) . . ?
C27 C28 H28 119.2 . . ?
C29 C28 H28 119.2 . . ?
C28 C29 C30 119.1(2) . . ?
C28 C29 H29 120.5 . . ?
C30 C29 H29 120.5 . . ?
O8 C30 C25 115.7(2) . . ?
O8 C30 C29 125.9(2) . . ?
C25 C30 C29 118.4(2) . . ?
O8 C31 H31A 109.5 . . ?
O8 C31 H31B 109.5 . . ?
H31A C31 H31B 109.5 . . ?
O8 C31 H31C 109.5 . . ?
H31A C31 H31C 109.5 . . ?
H31B C31 H31C 109.5 . . ?
N2 C32 C33 123.0(2) . . ?
N2 C32 H32 118.5 . . ?
C33 C32 H32 118.5 . . ?
C34 C33 C32 119.1(2) . . ?
C34 C33 H33 120.5 . . ?
C32 C33 H33 120.5 . . ?
C33 C34 C35 119.7(2) . . ?
C33 C34 H34 120.1 . . ?
C35 C34 H34 120.1 . . ?
C34 C35 C36 117.2(2) . . ?
C34 C35 C43 123.7(2) . . ?
C36 C35 C43 119.0(2) . . ?
N2 C36 C35 122.9(2) . . ?
N2 C36 C37 117.5(2) . . ?
C35 C36 C37 119.6(2) . . ?
N3 C37 C41 122.9(2) . . ?
N3 C37 C36 117.5(2) . . ?
C41 C37 C36 119.6(2) . . ?
N3 C38 C39 123.0(3) . . ?
N3 C38 H38 118.5 . . ?
C39 C38 H38 118.5 . . ?
C40 C39 C38 119.4(3) . . ?
C40 C39 H39 120.3 . . ?
C38 C39 H39 120.3 . . ?
C39 C40 C41 119.6(2) . . ?
C39 C40 H40 120.2 . . ?
C41 C40 H40 120.2 . . ?
C40 C41 C37 117.2(2) . . ?
C40 C41 C42 123.4(2) . . ?
C37 C41 C42 119.3(2) . . ?
C43 C42 C41 121.1(2) . . ?
C43 C42 H42 119.5 . . ?
C41 C42 H42 119.5 . . ?
C42 C43 C35 121.3(2) . . ?
C42 C43 H43 119.3 . . ?
C35 C43 H43 119.3 . . ?
N4 C44 C45 179.3(5) . . ?
C44 C45 H45A 109.5 . . ?
C44 C45 H45B 109.5 . . ?
H45A C45 H45B 109.5 . . ?
C44 C45 H45C 109.5 . . ?
H45A C45 H45C 109.5 . . ?
H45B C45 H45C 109.5 . . ?

loop_
_geom_bond_atom_site_label_1
_geom_bond_atom_site_label_2
_geom_bond_distance
_geom_bond_site_symmetry_2
_geom_bond_publ_flag
I1 Cu2 2.5702(3) . ?
I1 Cu1 2.5943(3) . ?
I2 Cu2 2.5178(3) . ?
Cu1 N3 2.065(2) . ?
Cu1 N2 2.0748(19) . ?
Cu1 P1 2.1630(6) . ?
Cu1 Cu2 2.9574(4) . ?
Cu2 P2 2.1874(6) . ?
P1 O1 1.6171(15) . ?
P1 O3 1.6253(16) . ?
P1 N1 1.6810(18) . ?
P2 O7 1.6139(16) . ?
P2 O5 1.6197(16) . ?
P2 N1 1.6895(18) . ?
O1 C1 1.396(3) . ?
O2 C6 1.365(3) . ?
O2 C7 1.435(3) . ?
O3 C8 1.396(3) . ?
O4 C13 1.366(3) . ?
O4 C14 1.435(3) . ?
O5 C18 1.396(3) . ?
O6 C23 1.360(3) . ?
O6 C24 1.428(3) . ?
O7 C25 1.406(2) . ?
O8 C30 1.359(3) . ?
O8 C31 1.431(3) . ?
N1 C15 1.453(3) . ?
N2 C32 1.327(3) . ?
N2 C36 1.362(3) . ?
N3 C38 1.329(3) . ?
N3 C37 1.370(3) . ?
C1 C2 1.381(3) . ?
C1 C6 1.396(3) . ?
C2 C3 1.399(3) . ?
C2 H2 0.9500 . ?
C3 C4 1.376(4) . ?
C3 H3 0.9500 . ?
C4 C5 1.381(4) . ?
C4 H4 0.9500 . ?
C5 C6 1.390(3) . ?
C5 H5 0.9500 . ?
C7 H7A 0.9800 . ?
C7 H7B 0.9800 . ?
C7 H7C 0.9800 . ?
C8 C9 1.381(3) . ?
C8 C13 1.402(3) . ?
C9 C10 1.396(3) . ?
C9 H9 0.9500 . ?
C10 C11 1.381(4) . ?
C10 H10 0.9500 . ?
C11 C12 1.391(4) . ?
C11 H11 0.9500 . ?
C12 C13 1.383(3) . ?
C12 H12 0.9500 . ?
C14 H14A 0.9800 . ?
C14 H14B 0.9800 . ?
C14 H14C 0.9800 . ?
C15 C17 1.381(3) 3_776 ?
C15 C16 1.389(3) . ?
C16 C17 1.392(3) . ?
C16 H16 0.9500 . ?
C17 C15 1.381(3) 3_776 ?
C17 H17 0.9500 . ?
C18 C19 1.375(3) . ?
C18 C23 1.407(3) . ?
C19 C20 1.396(4) . ?
C19 H19 0.9500 . ?
C20 C21 1.376(4) . ?
C20 H20 0.9500 . ?
C21 C22 1.389(4) . ?
C21 H21 0.9500 . ?
C22 C23 1.385(3) . ?
C22 H22 0.9500 . ?
C24 H24A 0.9800 . ?
C24 H24B 0.9800 . ?
C24 H24C 0.9800 . ?
C25 C26 1.373(3) . ?
C25 C30 1.395(3) . ?
C26 C27 1.393(3) . ?
C26 H26 0.9500 . ?
C27 C28 1.375(4) . ?
C27 H27 0.9500 . ?
C28 C29 1.391(4) . ?
C28 H28 0.9500 . ?
C29 C30 1.396(3) . ?
C29 H29 0.9500 . ?
C31 H31A 0.9800 . ?
C31 H31B 0.9800 . ?
C31 H31C 0.9800 . ?
C32 C33 1.409(3) . ?
C32 H32 0.9500 . ?
C33 C34 1.369(4) . ?
C33 H33 0.9500 . ?
C34 C35 1.408(4) . ?
C34 H34 0.9500 . ?
C35 C36 1.413(3) . ?
C35 C43 1.438(3) . ?
C36 C37 1.438(3) . ?
C37 C41 1.407(3) . ?
C38 C39 1.398(4) . ?
C38 H38 0.9500 . ?
C39 C40 1.376(4) . ?
C39 H39 0.9500 . ?
C40 C41 1.407(4) . ?
C40 H40 0.9500 . ?
C41 C42 1.438(4) . ?
C42 C43 1.342(4) . ?
C42 H42 0.9500 . ?
C43 H43 0.9500 . ?
N4 C44 1.126(5) . ?
C44 C45 1.449(6) . ?
C45 H45A 0.9800 . ?
C45 H45B 0.9800 . ?
C45 H45C 0.9800 . ?
